data_4300931
loop_
_publ_author_name
'Dohyun Moon'
'Myoung Soo Lah'

_publ_contact_author
; 

     Myoung Soo Lah

     Department of Chemistry

     College of Science and Technology, Hanyang University

     1271 Sa-1-dong, Ansan, Kyunggi-do 426-791, Korea

;
_publ_contact_author_email mslah@hanyang.ac.kr
_publ_contact_author_fax '82 (31) 407 3863'
_publ_contact_author_phone '82 (31) 400 5496'
_publ_section_title
;

Size and Shape Selectivity of Host Networks Built Based on Tunable

Secondary Building Units

;
_journal_name_full 'Inorganic Chemistry'
_journal_page_first 1934
_journal_page_last 1940
_journal_paper_doi 10.1021/ic0486872
_journal_volume 44
_journal_year 2005
_chemical_formula_sum 'C57 H70.13 Mn3 N10 O11'
_chemical_formula_weight 1236.18
_chemical_name_systematic
; 

 ? 

;
_space_group_IT_number 88
_symmetry_cell_setting tetragonal
_symmetry_space_group_name_Hall '-I 4ad'
_symmetry_space_group_name_H-M 'I 41/a :2'
_atom_sites_solution_hydrogens geom
_atom_sites_solution_primary direct
_atom_sites_solution_secondary difmap
_audit_creation_method SHELXL-97
_cell_angle_alpha 90.00
_cell_angle_beta 90.00
_cell_angle_gamma 90.00
_cell_formula_units_Z 16
_cell_length_a 40.688(5)
_cell_length_b 40.688(5)
_cell_length_c 17.204(3)
_cell_measurement_reflns_used 1024
_cell_measurement_temperature 173(2)
_cell_measurement_theta_max 28.33
_cell_measurement_theta_min 1.63
_cell_volume 28481(7)
_computing_cell_refinement 'Bruker SAINT'
_computing_data_collection 'Bruker SMART'
_computing_data_reduction 'Bruker SAINT'
_computing_molecular_graphics ORTEP3
_computing_publication_material WinGX
_computing_structure_refinement 'Bruker SHELXTL'
_computing_structure_solution 'Bruker SHELXTL'
_diffrn_ambient_temperature 173(2)
_diffrn_measured_fraction_theta_full 0.978
_diffrn_measured_fraction_theta_max 0.978
_diffrn_measurement_device_type 'CCD area detector'
_diffrn_measurement_method 'phi and omega scans'
_diffrn_radiation_monochromator graphite
_diffrn_radiation_source 'fine-focus sealed tube'
_diffrn_radiation_type MoK\a
_diffrn_radiation_wavelength 0.71073
_diffrn_reflns_av_R_equivalents 0.0700
_diffrn_reflns_av_sigmaI/netI 0.0669
_diffrn_reflns_limit_h_max 31
_diffrn_reflns_limit_h_min -54
_diffrn_reflns_limit_k_max 51
_diffrn_reflns_limit_k_min -53
_diffrn_reflns_limit_l_max 21
_diffrn_reflns_limit_l_min -22
_diffrn_reflns_number 87412
_diffrn_reflns_theta_full 28.33
_diffrn_reflns_theta_max 28.33
_diffrn_reflns_theta_min 1.63
_diffrn_standards_decay_% <2.0
_exptl_absorpt_coefficient_mu 0.579
_exptl_absorpt_correction_T_max 0.8929
_exptl_absorpt_correction_T_min 0.8013
_exptl_absorpt_correction_type multi-scan
_exptl_absorpt_process_details 'Bruker SADABS'
_exptl_crystal_colour 'dark brown'
_exptl_crystal_density_diffrn 1.153
_exptl_crystal_density_method 'not measured'
_exptl_crystal_description prism
_exptl_crystal_F_000 10322
_exptl_crystal_size_max 0.40
_exptl_crystal_size_mid 0.40
_exptl_crystal_size_min 0.20
_refine_diff_density_max 1.194
_refine_diff_density_min -0.437
_refine_diff_density_rms 0.147
_refine_ls_extinction_method none
_refine_ls_goodness_of_fit_ref 1.015
_refine_ls_hydrogen_treatment mixed
_refine_ls_matrix_type full
_refine_ls_number_parameters 713
_refine_ls_number_reflns 17366
_refine_ls_number_restraints 0
_refine_ls_restrained_S_all 1.015
_refine_ls_R_factor_all 0.1612
_refine_ls_R_factor_gt 0.1001
_refine_ls_shift/su_max 2.230
_refine_ls_shift/su_mean 0.060
_refine_ls_structure_factor_coef Fsqd
_refine_ls_weighting_details 'calc w=1/[\s^2^(Fo^2^)+(0.1851P)^2^+0.0000P] where P=(Fo^2^+2Fc^2^)/3'
_refine_ls_weighting_scheme calc
_refine_ls_wR_factor_gt 0.2650
_refine_ls_wR_factor_ref 0.3045
_reflns_number_gt 8866
_reflns_number_total 17366
_reflns_threshold_expression >2sigma(I)
_cod_data_source_file ic0486872si20040917_062524_18.cif
_cod_data_source_block complex28
_cod_depositor_comments
;
The following automatic conversions were performed:
'_symmetry_cell_setting' value 'Tetragonal' changed to 'tetragonal'
according to '/home/saulius/struct/CIF-dictionaries/cif_core.dic'
dictionary named 'cif_core.dic' version 2.4.1 from
2010-06-29.

'_exptl_absorpt_correction_type' value 'Multi-scan' changed
to 'multi-scan' according to
'/home/saulius/struct/CIF-dictionaries/cif_core.dic' dictionary named
'cif_core.dic' version 2.4.1 from 2010-06-29.

Automatic conversion script
Id: cif_fix_enum 1527 2010-12-29 10:47:43Z saulius 
;
_cod_original_sg_symbol_H-M 'I 41/a'
_cod_database_code 4300931

loop_
_symmetry_equiv_pos_as_xyz
'x, y, z'
'-x+1/2, -y, z+1/2'
'-y+3/4, x+1/4, z+1/4'
'y+3/4, -x+3/4, z+3/4'
'x+1/2, y+1/2, z+1/2'
'-x+1, -y+1/2, z+1'
'-y+5/4, x+3/4, z+3/4'
'y+5/4, -x+5/4, z+5/4'
'-x, -y, -z'
'x-1/2, y, -z-1/2'
'y-3/4, -x-1/4, -z-1/4'
'-y-3/4, x-3/4, -z-3/4'
'-x+1/2, -y+1/2, -z+1/2'
'x, y+1/2, -z'
'y-1/4, -x+1/4, -z+1/4'
'-y-1/4, x-1/4, -z-1/4'

loop_
_atom_site_label
_atom_site_type_symbol
_atom_site_fract_x
_atom_site_fract_y
_atom_site_fract_z
_atom_site_U_iso_or_equiv
_atom_site_adp_type
_atom_site_occupancy
_atom_site_symmetry_multiplicity
_atom_site_calc_flag
_atom_site_refinement_flags
_atom_site_disorder_assembly
_atom_site_disorder_group
Mn1A Mn 0.208283(18) 0.827670(18) 0.43364(5) 0.0476(2) Uani 1 1 d . . .
O1A O 0.23632(10) 0.84564(9) 0.5081(2) 0.0630(10) Uani 1 1 d . . .
O2A O 0.22379(9) 0.74587(9) 0.57156(18) 0.0535(9) Uani 1 1 d . . .
O3A O 0.18122(8) 0.80186(8) 0.3631(2) 0.0496(8) Uani 1 1 d . . .
O4A O 0.16383(11) 0.84033(9) 0.5039(2) 0.0691(11) Uani 1 1 d . . .
N1A N 0.21267(10) 0.78499(9) 0.4813(2) 0.0458(9) Uani 1 1 d . . .
N2A N 0.19679(10) 0.75903(9) 0.4402(2) 0.0453(9) Uani 1 1 d . . .
N3A N 0.11007(15) 0.85097(17) 0.5178(5) 0.102(2) Uani 1 1 d . . .
C1A C 0.24994(14) 0.83190(15) 0.5712(4) 0.0637(15) Uani 1 1 d . . .
C2A C 0.27111(19) 0.85163(18) 0.6157(4) 0.0831(19) Uani 1 1 d . . .
H2A H 0.2758 0.8735 0.5997 0.100 Uiso 1 1 calc R . .
C3A C 0.2851(2) 0.8394(2) 0.6826(5) 0.093(2) Uani 1 1 d . . .
H3A H 0.2996 0.8528 0.7121 0.112 Uiso 1 1 calc R . .
C4A C 0.2785(2) 0.8083(2) 0.7067(4) 0.097(2) Uani 1 1 d . . .
H4A H 0.2872 0.8007 0.7547 0.117 Uiso 1 1 calc R . .
C5A C 0.25915(18) 0.78765(16) 0.6623(4) 0.0760(18) Uani 1 1 d . . .
H5A H 0.2556 0.7656 0.6785 0.091 Uiso 1 1 calc R . .
C6A C 0.24469(13) 0.79909(14) 0.5934(3) 0.0543(13) Uani 1 1 d . . .
C7A C 0.22627(12) 0.77516(13) 0.5478(3) 0.0508(12) Uani 1 1 d . . .
C8A C 0.18145(12) 0.77076(12) 0.3790(3) 0.0476(11) Uani 1 1 d . . .
C9A C 0.16392(13) 0.74795(13) 0.3253(3) 0.0580(13) Uani 1 1 d . . .
H9A1 H 0.1665 0.7251 0.3442 0.070 Uiso 1 1 calc R . .
H9A2 H 0.1740 0.7493 0.2730 0.070 Uiso 1 1 calc R . .
C10A C 0.12768(17) 0.75604(16) 0.3193(5) 0.083(2) Uani 1 1 d . . .
H10A H 0.1177 0.7426 0.2776 0.100 Uiso 1 1 calc R . .
H10B H 0.1252 0.7795 0.3048 0.100 Uiso 1 1 calc R . .
C11A C 0.10947(19) 0.7498(2) 0.3947(6) 0.108(3) Uani 1 1 d . . .
H11A H 0.1184 0.7644 0.4355 0.130 Uiso 1 1 calc R . .
H11B H 0.1134 0.7268 0.4113 0.130 Uiso 1 1 calc R . .
C12A C 0.0727(2) 0.7554(3) 0.3875(9) 0.163(5) Uani 1 1 d . . .
H12A H 0.0687 0.7785 0.3718 0.196 Uiso 1 1 calc R . .
H12B H 0.0638 0.7410 0.3462 0.196 Uiso 1 1 calc R . .
C13A C 0.0548(3) 0.7487(4) 0.4617(10) 0.230(8) Uani 1 1 d . . .
H13A H 0.0593 0.7261 0.4785 0.345 Uiso 1 1 calc R . .
H13B H 0.0311 0.7515 0.4535 0.345 Uiso 1 1 calc R . .
H13C H 0.0623 0.7641 0.5018 0.345 Uiso 1 1 calc R . .
C14A C 0.13619(18) 0.84060(17) 0.4771(5) 0.0800(19) Uani 1 1 d . . .
H14A H 0.1330 0.8332 0.4253 0.096 Uiso 1 1 calc R . .
C15A C 0.0789(2) 0.8528(3) 0.4783(8) 0.181(7) Uani 1 1 d . . .
H15A H 0.0821 0.8490 0.4226 0.271 Uiso 1 1 calc R . .
H15B H 0.0693 0.8747 0.4862 0.271 Uiso 1 1 calc R . .
H15C H 0.0640 0.8361 0.4993 0.271 Uiso 1 1 calc R . .
C16A C 0.1117(3) 0.8647(3) 0.5928(7) 0.165(6) Uani 1 1 d . . .
H16A H 0.0955 0.8541 0.6265 0.247 Uiso 1 1 calc R . .
H16B H 0.1070 0.8883 0.5899 0.247 Uiso 1 1 calc R . .
H16C H 0.1338 0.8614 0.6143 0.247 Uiso 1 1 calc R . .
Mn2B Mn 0.211028(18) 0.711067(18) 0.49604(4) 0.0452(2) Uani 1 1 d . . .
O1B O 0.16937(9) 0.70214(9) 0.5364(2) 0.0580(9) Uani 1 1 d . . .
O2B O 0.18264(8) 0.63446(8) 0.34986(19) 0.0484(8) Uani 1 1 d . . .
O3B O 0.25286(8) 0.71458(8) 0.44288(19) 0.0485(8) Uani 1 1 d . . .
N1B N 0.20560(9) 0.67677(9) 0.4199(2) 0.0412(8) Uani 1 1 d . . .
N2B N 0.23346(10) 0.67211(10) 0.3706(2) 0.0478(9) Uani 1 1 d . . .
N3B N 0.23753(12) 0.67693(12) 0.5800(3) 0.0612(12) Uani 1 1 d . . .
C1B C 0.14848(12) 0.67834(12) 0.5183(3) 0.0501(12) Uani 1 1 d . . .
C2B C 0.12006(15) 0.67560(15) 0.5645(4) 0.0718(17) Uani 1 1 d . . .
H2B H 0.1168 0.6906 0.6061 0.086 Uiso 1 1 calc R . .
C3B C 0.09722(15) 0.65197(16) 0.5512(4) 0.0781(19) Uani 1 1 d . . .
H3B H 0.0780 0.6512 0.5824 0.094 Uiso 1 1 calc R . .
C4B C 0.10153(14) 0.62896(16) 0.4930(4) 0.0729(17) Uani 1 1 d . . .
H4B H 0.0860 0.6118 0.4853 0.088 Uiso 1 1 calc R . .
C5B C 0.12919(12) 0.63150(13) 0.4458(3) 0.0562(13) Uani 1 1 d . . .
H5B H 0.1321 0.6163 0.4044 0.067 Uiso 1 1 calc R . .
C6B C 0.15269(12) 0.65567(12) 0.4578(3) 0.0463(11) Uani 1 1 d . . .
C7B C 0.18166(11) 0.65550(10) 0.4050(3) 0.0405(10) Uani 1 1 d . . .
C8B C 0.25640(12) 0.69282(12) 0.3891(3) 0.0447(11) Uani 1 1 d . . .
C9B C 0.28968(12) 0.69058(15) 0.3507(3) 0.0627(15) Uani 1 1 d . . .
H9B1 H 0.2968 0.7128 0.3344 0.075 Uiso 1 1 calc R . .
H9B2 H 0.2880 0.6767 0.3035 0.075 Uiso 1 1 calc R . .
C10B C 0.31547(15) 0.67580(18) 0.4060(5) 0.087(2) Uani 1 1 d . . .
H10C H 0.3376 0.6782 0.3827 0.104 Uiso 1 1 calc R . .
H10D H 0.3152 0.6881 0.4557 0.104 Uiso 1 1 calc R . .
C11B C 0.30892(19) 0.6393(2) 0.4225(5) 0.104(3) Uani 1 1 d . . .
H11C H 0.2871 0.6371 0.4475 0.124 Uiso 1 1 calc R . .
H11D H 0.3081 0.6273 0.3725 0.124 Uiso 1 1 calc R . .
C12B C 0.3348(2) 0.6235(3) 0.4745(7) 0.131(4) Uani 1 1 d . . .
H12C H 0.3568 0.6273 0.4519 0.157 Uiso 1 1 calc R . .
H12D H 0.3342 0.6342 0.5262 0.157 Uiso 1 1 calc R . .
C13B C 0.3298(4) 0.5883(3) 0.4843(11) 0.250(11) Uani 1 1 d . . .
H13D H 0.3098 0.5816 0.4570 0.376 Uiso 1 1 calc R . .
H13E H 0.3277 0.5831 0.5397 0.376 Uiso 1 1 calc R . .
H13F H 0.3487 0.5764 0.4627 0.376 Uiso 1 1 calc R . .
C14B C 0.22767(18) 0.64658(15) 0.5981(4) 0.0743(18) Uani 1 1 d . . .
H14B H 0.2067 0.6394 0.5810 0.089 Uiso 1 1 calc R . .
C15B C 0.2467(2) 0.62552(18) 0.6404(5) 0.103(3) Uani 1 1 d . . .
H15D H 0.2382 0.6046 0.6538 0.123 Uiso 1 1 calc R . .
C16B C 0.26685(18) 0.68581(18) 0.6049(4) 0.0824(19) Uani 1 1 d . . .
H16D H 0.2743 0.7075 0.5941 0.099 Uiso 1 1 calc R . .
C17B C 0.2874(2) 0.6647(2) 0.6464(5) 0.107(3) Uani 1 1 d . . .
H17B H 0.3085 0.6720 0.6626 0.129 Uiso 1 1 calc R . .
C18B C 0.2772(3) 0.6335(2) 0.6636(6) 0.127(4) Uani 1 1 d . . .
C19B C 0.2993(3) 0.6099(3) 0.7085(9) 0.194(7) Uani 1 1 d . . .
H19A H 0.2959 0.5873 0.6888 0.232 Uiso 1 1 calc R . .
H19B H 0.3226 0.6159 0.6994 0.232 Uiso 1 1 calc R . .
Mn3C Mn 0.220403(17) 0.636445(18) 0.27729(4) 0.0449(2) Uani 1 1 d . . .
O1C O 0.24234(9) 0.60070(8) 0.3200(2) 0.0534(8) Uani 1 1 d . . .
O2C O 0.29896(8) 0.63090(8) 0.1230(2) 0.0494(8) Uani 1 1 d . . .
O3C O 0.20296(8) 0.67404(8) 0.2214(2) 0.0509(8) Uani 1 1 d . . .
N1C N 0.25555(9) 0.64302(9) 0.2026(2) 0.0442(9) Uani 1 1 d . . .
N2C N 0.25113(9) 0.67113(9) 0.1549(2) 0.0460(9) Uani 1 1 d . . .
N3C N 0.19331(11) 0.60330(12) 0.1927(2) 0.0599(12) Uani 1 1 d . . .
C1C C 0.26667(13) 0.58341(13) 0.2896(3) 0.0519(12) Uani 1 1 d . . .
C2C C 0.27394(15) 0.55330(14) 0.3251(3) 0.0653(15) Uani 1 1 d . . .
H2C H 0.2615 0.5465 0.3691 0.078 Uiso 1 1 calc R . .
C3C C 0.29885(17) 0.53309(15) 0.2978(4) 0.0721(17) Uani 1 1 d . . .
H3C H 0.3030 0.5127 0.3227 0.087 Uiso 1 1 calc R . .
C4C C 0.31767(14) 0.54243(13) 0.2346(3) 0.0598(14) Uani 1 1 d . . .
H4C H 0.3349 0.5287 0.2163 0.072 Uiso 1 1 calc R . .
C5C C 0.31100(12) 0.57182(12) 0.1986(3) 0.0495(12) Uani 1 1 d . . .
H5C H 0.3239 0.5783 0.1553 0.059 Uiso 1 1 calc R . .
C6C C 0.28563(12) 0.59265(12) 0.2240(3) 0.0475(11) Uani 1 1 d . . .
C7C C 0.28015(12) 0.62383(12) 0.1806(3) 0.0471(11) Uani 1 1 d . . .
C8C C 0.22323(12) 0.68468(13) 0.1700(3) 0.0522(12) Uani 1 1 d . . .
C9C C 0.21252(14) 0.71403(15) 0.1236(4) 0.0677(16) Uani 1 1 d . . .
H9C1 H 0.2316 0.7230 0.0947 0.081 Uiso 1 1 calc R . .
H9C2 H 0.2044 0.7313 0.1592 0.081 Uiso 1 1 calc R . .
C10C C 0.1846(2) 0.7045(2) 0.0646(6) 0.119(3) Uani 1 1 d . . .
H10E H 0.1932 0.6879 0.0278 0.143 Uiso 1 1 calc R . .
H10F H 0.1662 0.6944 0.0935 0.143 Uiso 1 1 calc R . .
C11C C 0.1720(4) 0.7336(3) 0.0194(8) 0.180(6) Uani 1 1 d . . .
H11E H 0.1603 0.7484 0.0557 0.216 Uiso 1 1 calc R . .
H11F H 0.1911 0.7459 -0.0014 0.216 Uiso 1 1 calc R . .
C12C C 0.1514(6) 0.7263(5) -0.0412(12) 0.315(14) Uani 1 1 d . . .
H12E H 0.1319 0.7138 -0.0232 0.378 Uiso 1 1 calc R . .
H12F H 0.1628 0.7134 -0.0819 0.378 Uiso 1 1 calc R . .
C13C C 0.1410(7) 0.7630(5) -0.0732(18) 0.46(2) Uani 1 1 d . . .
H13G H 0.1609 0.7751 -0.0881 0.686 Uiso 1 1 calc R . .
H13H H 0.1295 0.7750 -0.0320 0.686 Uiso 1 1 calc R . .
H13I H 0.1266 0.7608 -0.1184 0.686 Uiso 1 1 calc R . .
C14C C 0.1964(2) 0.60809(19) 0.1150(4) 0.094(2) Uani 1 1 d . . .
H14C H 0.2100 0.6256 0.0973 0.112 Uiso 1 1 calc R . .
C15C C 0.1810(3) 0.5889(3) 0.0612(5) 0.160(6) Uani 1 1 d . . .
H15E H 0.1847 0.5920 0.0072 0.191 Uiso 1 1 calc R . .
C16C C 0.17359(13) 0.57918(15) 0.2143(3) 0.0615(14) Uani 1 1 d . . .
H16E H 0.1709 0.5756 0.2686 0.074 Uiso 1 1 calc R . .
C17C C 0.15717(19) 0.55949(19) 0.1664(4) 0.090(2) Uani 1 1 d . . .
H17C H 0.1439 0.5422 0.1863 0.108 Uiso 1 1 calc R . .
C18C C 0.1596(3) 0.5644(3) 0.0881(4) 0.138(5) Uani 1 1 d . . .
C19C C 0.1394(4) 0.5435(4) 0.0299(5) 0.226(10) Uani 1 1 d . . .
H19C H 0.1463 0.5204 0.0369 0.271 Uiso 1 1 calc R . .
H19D H 0.1161 0.5448 0.0464 0.271 Uiso 1 1 calc R . .
O1D O 0.2749(4) 0.4458(4) 0.3683(10) 0.299(9) Uiso 0.935(18) 1 d P . .
N1D N 0.2355(6) 0.4747(5) 0.3256(14) 0.274(9) Uiso 0.935(18) 1 d P . .
C1D C 0.2512(6) 0.4699(6) 0.4109(15) 0.254(10) Uiso 0.935(18) 1 d P . .
H1D H 0.2478 0.4779 0.4621 0.305 Uiso 0.935(18) 1 calc PR . .
C2D C 0.2521(7) 0.4633(6) 0.2576(16) 0.312(14) Uiso 0.935(18) 1 d P . .
H2D1 H 0.2759 0.4645 0.2657 0.468 Uiso 0.935(18) 1 calc PR . .
H2D2 H 0.2460 0.4771 0.2132 0.468 Uiso 0.935(18) 1 calc PR . .
H2D3 H 0.2457 0.4405 0.2471 0.468 Uiso 0.935(18) 1 calc PR . .
C3D C 0.2082(7) 0.4959(7) 0.3130(14) 0.310(14) Uiso 0.935(18) 1 d P . .
H3D1 H 0.2073 0.5021 0.2580 0.464 Uiso 0.935(18) 1 calc PR . .
H3D2 H 0.2107 0.5157 0.3449 0.464 Uiso 0.935(18) 1 calc PR . .
H3D3 H 0.1879 0.4845 0.3275 0.464 Uiso 0.935(18) 1 calc PR . .

loop_
_atom_site_aniso_label
_atom_site_aniso_U_11
_atom_site_aniso_U_22
_atom_site_aniso_U_33
_atom_site_aniso_U_23
_atom_site_aniso_U_13
_atom_site_aniso_U_12
Mn1A 0.0459(4) 0.0403(4) 0.0565(5) -0.0007(3) 0.0091(3) 0.0004(3)
O1A 0.069(2) 0.047(2) 0.074(3) -0.0113(18) 0.000(2) -0.0023(18)
O2A 0.073(2) 0.052(2) 0.0354(17) 0.0048(15) 0.0022(16) -0.0008(17)
O3A 0.0406(18) 0.0456(19) 0.063(2) 0.0069(16) 0.0037(15) 0.0035(14)
O4A 0.070(3) 0.055(2) 0.083(3) 0.002(2) 0.027(2) 0.010(2)
N1A 0.049(2) 0.038(2) 0.050(2) -0.0017(17) 0.0053(18) -0.0018(17)
N2A 0.047(2) 0.042(2) 0.047(2) -0.0053(17) 0.0046(18) -0.0061(17)
N3A 0.069(4) 0.101(5) 0.135(6) 0.038(4) 0.044(4) 0.026(3)
C1A 0.057(3) 0.068(4) 0.066(4) -0.020(3) 0.010(3) -0.001(3)
C2A 0.100(5) 0.068(4) 0.082(5) -0.014(4) -0.009(4) -0.012(4)
C3A 0.111(6) 0.079(5) 0.089(5) -0.023(4) -0.019(5) -0.022(4)
C4A 0.122(7) 0.112(6) 0.058(4) -0.011(4) -0.028(4) -0.006(5)
C5A 0.100(5) 0.068(4) 0.060(4) -0.013(3) -0.006(3) -0.003(3)
C6A 0.062(3) 0.063(3) 0.039(3) -0.007(2) 0.007(2) 0.005(3)
C7A 0.048(3) 0.059(3) 0.046(3) -0.009(2) 0.015(2) -0.007(2)
C8A 0.046(3) 0.047(3) 0.050(3) 0.004(2) 0.011(2) 0.001(2)
C9A 0.057(3) 0.052(3) 0.065(3) 0.008(3) -0.008(3) -0.006(2)
C10A 0.075(4) 0.058(4) 0.117(6) 0.013(4) -0.034(4) -0.016(3)
C11A 0.068(5) 0.089(6) 0.167(9) 0.019(6) 0.005(5) -0.006(4)
C12A 0.068(6) 0.152(10) 0.269(16) 0.017(10) -0.005(8) -0.006(6)
C13A 0.083(8) 0.249(18) 0.36(2) 0.016(17) 0.075(12) -0.005(9)
C14A 0.068(4) 0.077(4) 0.096(5) 0.012(4) 0.017(4) 0.016(3)
C15A 0.070(6) 0.240(14) 0.233(13) 0.121(12) 0.060(7) 0.063(7)
C16A 0.144(10) 0.135(9) 0.215(13) -0.040(9) 0.119(10) 0.001(7)
Mn2B 0.0503(4) 0.0430(4) 0.0424(4) 0.0022(3) 0.0068(3) -0.0005(3)
O1B 0.057(2) 0.055(2) 0.063(2) -0.0034(17) 0.0248(18) -0.0039(17)
O2B 0.0446(18) 0.0493(19) 0.0512(19) -0.0019(16) 0.0049(15) -0.0064(14)
O3B 0.0454(18) 0.0494(19) 0.0508(19) 0.0025(15) 0.0069(15) -0.0064(15)
N1B 0.041(2) 0.045(2) 0.038(2) 0.0064(16) 0.0058(16) 0.0023(16)
N2B 0.043(2) 0.049(2) 0.051(2) -0.0031(18) 0.0110(18) -0.0054(18)
N3B 0.070(3) 0.058(3) 0.057(3) 0.013(2) -0.003(2) -0.003(2)
C1B 0.047(3) 0.039(3) 0.064(3) 0.008(2) 0.012(2) 0.000(2)
C2B 0.071(4) 0.056(3) 0.089(4) -0.003(3) 0.035(3) 0.001(3)
C3B 0.057(4) 0.070(4) 0.108(5) -0.004(4) 0.040(4) -0.008(3)
C4B 0.053(3) 0.065(4) 0.101(5) -0.002(3) 0.019(3) -0.010(3)
C5B 0.045(3) 0.052(3) 0.072(4) 0.000(3) 0.012(2) 0.002(2)
C6B 0.044(3) 0.043(3) 0.051(3) 0.011(2) 0.005(2) 0.005(2)
C7B 0.038(2) 0.034(2) 0.049(3) 0.006(2) 0.0004(19) 0.0013(18)
C8B 0.044(3) 0.046(3) 0.044(3) -0.001(2) 0.005(2) -0.004(2)
C9B 0.043(3) 0.076(4) 0.069(4) -0.027(3) 0.015(3) -0.012(3)
C10B 0.042(3) 0.103(6) 0.116(6) -0.045(5) 0.008(3) -0.007(3)
C11B 0.085(5) 0.094(6) 0.132(7) -0.044(5) -0.035(5) 0.027(4)
C12B 0.080(6) 0.148(9) 0.165(9) -0.020(7) -0.031(6) 0.046(6)
C13B 0.252(17) 0.134(11) 0.37(2) -0.087(13) -0.177(17) 0.106(12)
C14B 0.098(5) 0.055(3) 0.070(4) 0.016(3) -0.024(3) -0.004(3)
C15B 0.129(7) 0.066(4) 0.113(6) 0.028(4) -0.056(5) -0.007(4)
C16B 0.087(5) 0.080(5) 0.081(5) 0.024(4) -0.012(4) 0.001(4)
C17B 0.097(6) 0.105(6) 0.121(7) 0.047(5) -0.047(5) -0.009(5)
C18B 0.137(8) 0.096(6) 0.150(8) 0.060(6) -0.064(7) 0.001(6)
C19B 0.181(12) 0.164(11) 0.236(15) 0.114(11) -0.123(12) -0.007(9)
Mn3C 0.0411(4) 0.0464(4) 0.0473(4) -0.0028(3) 0.0070(3) -0.0026(3)
O1C 0.057(2) 0.050(2) 0.053(2) 0.0002(16) 0.0134(16) 0.0077(16)
O2C 0.0469(19) 0.0446(18) 0.057(2) 0.0034(15) 0.0172(16) 0.0047(14)
O3C 0.0436(18) 0.0500(19) 0.059(2) 0.0062(16) 0.0049(16) 0.0017(15)
N1C 0.040(2) 0.042(2) 0.051(2) -0.0023(17) 0.0085(17) -0.0032(16)
N2C 0.041(2) 0.036(2) 0.061(3) -0.0008(18) 0.0058(18) -0.0009(16)
N3C 0.062(3) 0.072(3) 0.046(2) -0.001(2) 0.009(2) -0.019(2)
C1C 0.050(3) 0.050(3) 0.055(3) -0.004(2) 0.000(2) -0.006(2)
C2C 0.072(4) 0.060(3) 0.064(3) 0.007(3) 0.024(3) 0.011(3)
C3C 0.082(4) 0.053(3) 0.081(4) 0.007(3) 0.016(3) 0.010(3)
C4C 0.060(3) 0.049(3) 0.071(4) -0.004(3) 0.006(3) 0.008(2)
C5C 0.046(3) 0.047(3) 0.055(3) -0.006(2) 0.009(2) -0.001(2)
C6C 0.045(3) 0.044(3) 0.054(3) -0.010(2) 0.003(2) -0.004(2)
C7C 0.048(3) 0.043(3) 0.049(3) -0.011(2) 0.000(2) -0.004(2)
C8C 0.043(3) 0.052(3) 0.062(3) 0.006(2) 0.004(2) -0.003(2)
C9C 0.059(3) 0.071(4) 0.073(4) 0.019(3) 0.019(3) 0.020(3)
C10C 0.083(5) 0.123(7) 0.152(8) 0.075(6) -0.002(5) 0.010(5)
C11C 0.204(14) 0.141(10) 0.195(13) 0.020(9) -0.107(11) 0.042(9)
C12C 0.45(4) 0.23(2) 0.26(2) 0.027(17) -0.20(2) 0.02(2)
C13C 0.50(4) 0.196(18) 0.67(5) 0.22(3) -0.42(4) -0.05(2)
C14C 0.114(6) 0.101(5) 0.067(4) -0.001(4) 0.001(4) -0.060(5)
C15C 0.226(12) 0.188(10) 0.065(5) -0.012(6) -0.001(6) -0.154(10)
C16C 0.053(3) 0.071(4) 0.060(3) -0.002(3) 0.005(3) -0.015(3)
C17C 0.098(5) 0.110(6) 0.062(4) -0.002(4) 0.009(4) -0.056(4)
C18C 0.169(9) 0.183(10) 0.063(5) -0.008(5) -0.001(5) -0.135(8)
C19C 0.35(2) 0.280(17) 0.052(5) 0.005(7) -0.022(8) -0.240(17)

loop_
_atom_type_symbol
_atom_type_description
_atom_type_scat_dispersion_real
_atom_type_scat_dispersion_imag
_atom_type_scat_source
C C 0.0033 0.0016 'International Tables Vol C Tables 4.2.6.8 and 6.1.1.4'
H H 0.0000 0.0000 'International Tables Vol C Tables 4.2.6.8 and 6.1.1.4'
N N 0.0061 0.0033 'International Tables Vol C Tables 4.2.6.8 and 6.1.1.4'
O O 0.0106 0.0060 'International Tables Vol C Tables 4.2.6.8 and 6.1.1.4'
Mn Mn 0.3368 0.7283 'International Tables Vol C Tables 4.2.6.8 and 6.1.1.4'

loop_
_geom_angle_atom_site_label_1
_geom_angle_atom_site_label_2
_geom_angle_atom_site_label_3
_geom_angle
_geom_angle_site_symmetry_1
_geom_angle_site_symmetry_3
_geom_angle_publ_flag
O1A Mn1A N1A 90.26(17) . . ?
O1A Mn1A O3A 170.42(16) . . ?
N1A Mn1A O3A 80.30(16) . . ?
O1A Mn1A O2C 95.52(16) . 13_565 ?
N1A Mn1A O2C 174.22(16) . 13_565 ?
O3A Mn1A O2C 93.92(14) . 13_565 ?
O1A Mn1A O4A 91.88(18) . . ?
N1A Mn1A O4A 93.01(16) . . ?
O3A Mn1A O4A 90.22(16) . . ?
O2C Mn1A O4A 87.11(14) 13_565 . ?
O1A Mn1A N2C 90.43(16) . 13_565 ?
N1A Mn1A N2C 103.86(16) . 13_565 ?
O3A Mn1A N2C 90.29(15) . 13_565 ?
O2C Mn1A N2C 75.86(14) 13_565 13_565 ?
O4A Mn1A N2C 162.96(15) . 13_565 ?
C1A O1A Mn1A 130.2(4) . . ?
C7A O2A Mn2B 118.8(3) . . ?
C8A O3A Mn1A 113.1(3) . . ?
C14A O4A Mn1A 123.0(5) . . ?
C7A N1A N2A 113.1(4) . . ?
C7A N1A Mn1A 132.3(3) . . ?
N2A N1A Mn1A 114.5(3) . . ?
C8A N2A N1A 110.1(4) . . ?
C8A N2A Mn2B 141.2(3) . . ?
N1A N2A Mn2B 108.3(3) . . ?
C14A N3A C16A 124.5(8) . . ?
C14A N3A C15A 117.9(9) . . ?
C16A N3A C15A 116.9(8) . . ?
O1A C1A C2A 117.1(6) . . ?
O1A C1A C6A 123.6(5) . . ?
C2A C1A C6A 119.3(6) . . ?
C3A C2A C1A 120.1(7) . . ?
C4A C3A C2A 120.7(7) . . ?
C3A C4A C5A 120.6(7) . . ?
C4A C5A C6A 120.3(7) . . ?
C5A C6A C1A 118.7(5) . . ?
C5A C6A C7A 116.6(5) . . ?
C1A C6A C7A 124.6(5) . . ?
O2A C7A N1A 121.8(5) . . ?
O2A C7A C6A 119.8(5) . . ?
N1A C7A C6A 118.4(5) . . ?
O3A C8A N2A 121.8(5) . . ?
O3A C8A C9A 118.3(4) . . ?
N2A C8A C9A 119.9(4) . . ?
C8A C9A C10A 111.9(5) . . ?
C9A C10A C11A 112.4(6) . . ?
C10A C11A C12A 112.7(9) . . ?
C13A C12A C11A 112.5(11) . . ?
O4A C14A N3A 122.5(8) . . ?
O1B Mn2B N1B 90.44(16) . . ?
O1B Mn2B O3B 170.84(16) . . ?
N1B Mn2B O3B 80.40(15) . . ?
O1B Mn2B O2A 97.63(16) . . ?
N1B Mn2B O2A 171.43(16) . . ?
O3B Mn2B O2A 91.51(15) . . ?
O1B Mn2B N2A 95.38(15) . . ?
N1B Mn2B N2A 107.94(15) . . ?
O3B Mn2B N2A 87.74(14) . . ?
O2A Mn2B N2A 74.28(14) . . ?
O1B Mn2B N3B 94.32(18) . . ?
N1B Mn2B N3B 92.52(17) . . ?
O3B Mn2B N3B 85.90(16) . . ?
O2A Mn2B N3B 84.04(16) . . ?
N2A Mn2B N3B 157.22(16) . . ?
C1B O1B Mn2B 129.6(3) . . ?
C7B O2B Mn3C 117.7(3) . . ?
C8B O3B Mn2B 112.7(3) . . ?
C7B N1B N2B 112.4(4) . . ?
C7B N1B Mn2B 133.4(3) . . ?
N2B N1B Mn2B 114.1(3) . . ?
C8B N2B N1B 109.8(4) . . ?
C8B N2B Mn3C 140.5(3) . . ?
N1B N2B Mn3C 109.0(3) . . ?
C16B N3B C14B 116.7(5) . . ?
C16B N3B Mn2B 117.9(4) . . ?
C14B N3B Mn2B 124.7(4) . . ?
O1B C1B C6B 125.2(4) . . ?
O1B C1B C2B 116.9(5) . . ?
C6B C1B C2B 117.9(5) . . ?
C3B C2B C1B 121.6(6) . . ?
C2B C3B C4B 121.0(5) . . ?
C3B C4B C5B 118.3(5) . . ?
C6B C5B C4B 121.6(5) . . ?
C5B C6B C1B 119.5(5) . . ?
C5B C6B C7B 116.8(4) . . ?
C1B C6B C7B 123.6(4) . . ?
O2B C7B N1B 123.8(4) . . ?
O2B C7B C6B 118.7(4) . . ?
N1B C7B C6B 117.4(4) . . ?
O3B C8B N2B 122.8(4) . . ?
O3B C8B C9B 117.1(4) . . ?
N2B C8B C9B 119.9(4) . . ?
C8B C9B C10B 111.3(5) . . ?
C11B C10B C9B 111.9(5) . . ?
C12B C11B C10B 113.4(7) . . ?
C13B C12B C11B 112.8(9) . . ?
N3B C14B C15B 122.2(7) . . ?
C18B C15B C14B 122.1(7) . . ?
N3B C16B C17B 122.7(7) . . ?
C18B C17B C16B 120.0(8) . . ?
C15B C18B C17B 116.2(7) . . ?
C15B C18B C19B 122.9(9) . . ?
C17B C18B C19B 120.9(9) . . ?
C19C C19B C18B 111.7(13) 4_455 . ?
O1C Mn3C N1C 90.92(16) . . ?
O1C Mn3C O3C 171.28(15) . . ?
N1C Mn3C O3C 80.37(15) . . ?
O1C Mn3C O2B 95.23(14) . . ?
N1C Mn3C O2B 173.74(16) . . ?
O3C Mn3C O2B 93.48(14) . . ?
O1C Mn3C N2B 96.33(16) . . ?
N1C Mn3C N2B 102.21(15) . . ?
O3C Mn3C N2B 86.02(15) . . ?
O2B Mn3C N2B 75.97(14) . . ?
O1C Mn3C N3C 91.26(17) . . ?
N1C Mn3C N3C 90.87(16) . . ?
O3C Mn3C N3C 88.45(17) . . ?
O2B Mn3C N3C 90.18(15) . . ?
N2B Mn3C N3C 164.72(16) . . ?
C1C O1C Mn3C 128.3(3) . . ?
C7C O2C Mn1A 119.0(3) . 13_565 ?
C8C O3C Mn3C 111.8(3) . . ?
C7C N1C N2C 113.9(4) . . ?
C7C N1C Mn3C 131.6(3) . . ?
N2C N1C Mn3C 113.6(3) . . ?
C8C N2C N1C 109.9(4) . . ?
C8C N2C Mn1A 140.8(4) . 13_565 ?
N1C N2C Mn1A 108.4(3) . 13_565 ?
C16C N3C C14C 116.2(5) . . ?
C16C N3C Mn3C 123.7(4) . . ?
C14C N3C Mn3C 120.0(4) . . ?
O1C C1C C2C 116.8(5) . . ?
O1C C1C C6C 125.5(5) . . ?
C2C C1C C6C 117.7(5) . . ?
C3C C2C C1C 121.7(5) . . ?
C4C C3C C2C 120.5(6) . . ?
C5C C4C C3C 118.9(5) . . ?
C4C C5C C6C 122.0(5) . . ?
C5C C6C C1C 119.2(5) . . ?
C5C C6C C7C 117.9(4) . . ?
C1C C6C C7C 122.9(4) . . ?
O2C C7C N1C 122.6(4) . . ?
O2C C7C C6C 119.2(4) . . ?
N1C C7C C6C 118.2(4) . . ?
O3C C8C N2C 124.1(5) . . ?
O3C C8C C9C 116.6(5) . . ?
N2C C8C C9C 119.2(5) . . ?
C8C C9C C10C 110.9(5) . . ?
C11C C10C C9C 112.7(8) . . ?
C12C C11C C10C 115.4(14) . . ?
C11C C12C C13C 102.2(16) . . ?
N3C C14C C15C 122.9(6) . . ?
C14C C15C C18C 118.0(7) . . ?
N3C C16C C17C 125.3(6) . . ?
C16C C17C C18C 119.1(6) . . ?
C17C C18C C15C 118.4(7) . . ?
C17C C18C C19C 121.1(6) . . ?
C15C C18C C19C 120.5(7) . . ?
C19B C19C C18C 121.1(9) 3_554 . ?
C2D N1D C3D 116(2) . . ?
C2D N1D C1D 121(2) . . ?
C3D N1D C1D 121(2) . . ?
O1D C1D N1D 83.9(16) . . ?

loop_
_geom_bond_atom_site_label_1
_geom_bond_atom_site_label_2
_geom_bond_distance
_geom_bond_site_symmetry_2
_geom_bond_publ_flag
Mn1A O1A 1.865(4) . ?
Mn1A N1A 1.928(4) . ?
Mn1A O3A 1.946(4) . ?
Mn1A O2C 1.970(3) 13_565 ?
Mn1A O4A 2.236(4) . ?
Mn1A N2C 2.247(4) 13_565 ?
O1A C1A 1.341(7) . ?
O2A C7A 1.264(6) . ?
O2A Mn2B 1.991(3) . ?
O3A C8A 1.295(6) . ?
O4A C14A 1.216(8) . ?
N1A C7A 1.333(7) . ?
N1A N2A 1.426(5) . ?
N2A C8A 1.313(6) . ?
N2A Mn2B 2.251(4) . ?
N3A C14A 1.340(8) . ?
N3A C16A 1.410(13) . ?
N3A C15A 1.442(12) . ?
C1A C2A 1.404(9) . ?
C1A C6A 1.405(8) . ?
C2A C3A 1.378(10) . ?
C3A C4A 1.358(11) . ?
C4A C5A 1.381(9) . ?
C5A C6A 1.403(8) . ?
C6A C7A 1.457(7) . ?
C8A C9A 1.491(7) . ?
C9A C10A 1.514(8) . ?
C10A C11A 1.515(11) . ?
C11A C12A 1.520(11) . ?
C12A C13A 1.494(18) . ?
Mn2B O1B 1.867(3) . ?
Mn2B N1B 1.927(4) . ?
Mn2B O3B 1.937(3) . ?
Mn2B N3B 2.276(5) . ?
O1B C1B 1.325(6) . ?
O2B C7B 1.279(5) . ?
O2B Mn3C 1.981(3) . ?
O3B C8B 1.289(6) . ?
N1B C7B 1.328(6) . ?
N1B N2B 1.428(5) . ?
N2B C8B 1.297(6) . ?
N2B Mn3C 2.228(4) . ?
N3B C16B 1.318(8) . ?
N3B C14B 1.335(7) . ?
C1B C6B 1.401(7) . ?
C1B C2B 1.408(7) . ?
C2B C3B 1.356(9) . ?
C3B C4B 1.383(9) . ?
C4B C5B 1.391(7) . ?
C5B C6B 1.387(7) . ?
C6B C7B 1.488(6) . ?
C8B C9B 1.510(7) . ?
C9B C10B 1.540(9) . ?
C10B C11B 1.534(11) . ?
C11B C12B 1.525(11) . ?
C12B C13B 1.457(16) . ?
C14B C15B 1.366(9) . ?
C15B C18B 1.341(12) . ?
C16B C17B 1.394(9) . ?
C17B C18B 1.369(11) . ?
C18B C19B 1.527(11) . ?
C19B C19C 1.252(16) 4_455 ?
Mn3C O1C 1.858(4) . ?
Mn3C N1C 1.942(4) . ?
Mn3C O3C 1.941(3) . ?
Mn3C N3C 2.270(4) . ?
O1C C1C 1.323(6) . ?
O2C C7C 1.284(6) . ?
O2C Mn1A 1.970(3) 13_565 ?
O3C C8C 1.284(6) . ?
N1C C7C 1.324(6) . ?
N1C N2C 1.419(5) . ?
N2C C8C 1.289(6) . ?
N2C Mn1A 2.247(4) 13_565 ?
N3C C16C 1.321(7) . ?
N3C C14C 1.356(8) . ?
C1C C2C 1.401(8) . ?
C1C C6C 1.418(7) . ?
C2C C3C 1.387(8) . ?
C3C C4C 1.384(8) . ?
C4C C5C 1.373(7) . ?
C5C C6C 1.405(7) . ?
C6C C7C 1.489(7) . ?
C8C C9C 1.502(7) . ?
C9C C10C 1.571(11) . ?
C10C C11C 1.507(12) . ?
C11C C12C 1.373(18) . ?
C12C C13C 1.65(2) . ?
C14C C15C 1.364(10) . ?
C15C C18C 1.400(10) . ?
C16C C17C 1.330(8) . ?
C17C C18C 1.367(10) . ?
C18C C19C 1.551(11) . ?
C19C C19B 1.252(16) 3_554 ?
O1D C1D 1.56(2) . ?
N1D C2D 1.43(3) . ?
N1D C3D 1.42(3) . ?
N1D C1D 1.61(3) . ?
